data_2204279
loop_
_publ_author_name
'Kooijman, Huub'
'Keegstra, Menno A.'
'Brandsma, Lambert'
'Spek, Anthony L.'

_publ_section_title
;
 Bis(benzyltrimethylammonium) tetrachloronickelate(II)
 <i>N</i>-methylpyrrolidin-2-one solvate
;
_journal_issue 10
_journal_name_full 'Acta Crystallographica Section E'
_journal_page_first m1513
_journal_page_last m1515
_journal_paper_doi 10.1107/S1600536804023487
_journal_volume 60
_journal_year 2004
_chemical_formula_iupac '(C10 H16 N1)2 [Ni Cl4], C5 H9 N O'
_chemical_formula_moiety '2C10 H16 N +, Ni Cl4 2-, C5 H9 N O'
_chemical_formula_sum 'C25 H41 Cl4 N3 Ni O'
_chemical_formula_weight 600.10
_chemical_name_systematic
;
Bis(benzyltrimethylammonium) tetrachloronickel(II)
N-methylpyrrolidin-2-one solvate
;
_space_group_IT_number 14
_symmetry_cell_setting monoclinic
_symmetry_space_group_name_Hall '-P 2ybc'
_symmetry_space_group_name_H-M 'P 1 21/c 1'
_atom_sites_solution_hydrogens geom
_atom_sites_solution_primary direct
_atom_sites_solution_secondary difmap
_cell_angle_alpha 90
_cell_angle_beta 93.112(6)
_cell_angle_gamma 90
_cell_formula_units_Z 4
_cell_length_a 18.5787(10)
_cell_length_b 9.4933(15)
_cell_length_c 17.3172(15)
_cell_measurement_reflns_used 25
_cell_measurement_temperature 298
_cell_measurement_theta_max 12.65
_cell_measurement_theta_min 5.89
_cell_volume 3049.8(6)
_computing_cell_refinement 'SET4 (de Boer & Duisenberg, 1984)'
_computing_data_collection 'locally modified CAD-4 Software (Enraf-Nonius, 1989)'
_computing_data_reduction 'HELENA (Spek, 1997)'
_computing_molecular_graphics 'PLATON (Spek, 2003)'
_computing_publication_material PLATON
_computing_structure_refinement 'SHELXL97 (Sheldrick, 1997)'
_computing_structure_solution 'SHELXS86 (Sheldrick, 1986)'
_diffrn_ambient_temperature 298
_diffrn_measured_fraction_theta_full 0.979
_diffrn_measured_fraction_theta_max 0.979
_diffrn_measurement_device_type 'Enraf-Nonius CAD-4'
_diffrn_measurement_method '\w/2\q scans with \D\w = 0.81 + 0.35 tan\q (\%)'
_diffrn_radiation_monochromator graphite
_diffrn_radiation_source 'Rotating Anode'
_diffrn_radiation_type MoK\a
_diffrn_radiation_wavelength 0.71073
_diffrn_reflns_av_R_equivalents 0.0524
_diffrn_reflns_av_sigmaI/netI 0.1430
_diffrn_reflns_limit_h_max 0
_diffrn_reflns_limit_h_min -21
_diffrn_reflns_limit_k_max 0
_diffrn_reflns_limit_k_min -10
_diffrn_reflns_limit_l_max 20
_diffrn_reflns_limit_l_min -19
_diffrn_reflns_number 4986
_diffrn_reflns_reduction_process ' ?'
_diffrn_reflns_theta_full 24.24
_diffrn_reflns_theta_max 24.24
_diffrn_reflns_theta_min 2.20
_diffrn_standards_decay_% 2.3
_diffrn_standards_interval_time 60
_diffrn_standards_number 3
_exptl_absorpt_coefficient_mu 1.008
_exptl_absorpt_correction_T_max 0.951
_exptl_absorpt_correction_T_min 0.753
_exptl_absorpt_correction_type analytical
_exptl_absorpt_process_details '(de Meulenaer & Tompa, 1965)'
_exptl_crystal_colour blue
_exptl_crystal_density_diffrn 1.307
_exptl_crystal_density_method 'Not Measured'
_exptl_crystal_description plate
_exptl_crystal_F_000 1264
_exptl_crystal_size_max 1.25
_exptl_crystal_size_mid 0.27
_exptl_crystal_size_min 0.05
_refine_diff_density_max 0.689
_refine_diff_density_min -0.355
_refine_ls_extinction_method none
_refine_ls_goodness_of_fit_ref 0.990
_refine_ls_hydrogen_treatment constr
_refine_ls_matrix_type full
_refine_ls_number_parameters 309
_refine_ls_number_reflns 4812
_refine_ls_number_restraints 4
_refine_ls_restrained_S_all 0.990
_refine_ls_R_factor_all 0.1897
_refine_ls_R_factor_gt 0.0687
_refine_ls_shift/su_max 0.000
_refine_ls_shift/su_mean 0.000
_refine_ls_structure_factor_coef Fsqd
_refine_ls_weighting_details 'w = 1/[\s^2^(F~o~^2^)+(0.0815P)^2^] where P = (F~o~^2^+2Fc^2^)/3'
_refine_ls_weighting_scheme calc
_refine_ls_wR_factor_gt 0.1431
_refine_ls_wR_factor_ref 0.1822
_reflns_number_gt 2302
_reflns_number_total 4812
_reflns_threshold_expression I>2\s(I)
_cod_data_source_file bt6526.cif
_cod_data_source_block I
_cod_original_sg_symbol_H-M 'P 21/c'
_cod_database_code 2204279
_cod_database_fobs_code 2204279

loop_
_symmetry_equiv_pos_as_xyz
x,y,z
-x,1/2+y,1/2-z
-x,-y,-z
x,1/2-y,1/2+z

loop_
_atom_site_aniso_label
_atom_site_aniso_U_11
_atom_site_aniso_U_22
_atom_site_aniso_U_33
_atom_site_aniso_U_12
_atom_site_aniso_U_13
_atom_site_aniso_U_23
N1 0.035(4) 0.064(5) 0.038(3) -0.003(3) 0.002(3) -0.001(3)
C1 0.048(5) 0.048(5) 0.058(6) 0.007(4) -0.003(4) 0.011(4)
C2 0.053(6) 0.086(7) 0.052(6) -0.010(5) 0.005(4) 0.021(5)
C3 0.044(5) 0.113(9) 0.046(5) -0.005(6) -0.004(4) -0.018(6)
C4 0.045(5) 0.076(7) 0.072(7) 0.000(5) 0.002(5) -0.035(6)
C5 0.030(4) 0.049(5) 0.059(5) -0.005(4) 0.003(4) 0.003(4)
C6 0.029(4) 0.044(5) 0.040(4) -0.004(4) -0.004(3) -0.004(4)
C7 0.032(4) 0.057(5) 0.041(4) -0.003(4) -0.002(3) -0.002(4)
C8 0.060(6) 0.118(8) 0.035(4) 0.000(6) 0.007(4) 0.000(5)
C9 0.052(6) 0.085(7) 0.056(5) -0.024(5) 0.001(4) -0.010(5)
C10 0.055(6) 0.115(8) 0.056(6) 0.027(6) 0.004(4) 0.003(6)
N2 0.041(4) 0.070(5) 0.041(4) 0.009(4) 0.004(3) -0.001(3)
C11 0.072(7) 0.100(9) 0.083(7) 0.001(7) 0.003(5) -0.030(6)
C12 0.107(10) 0.077(9) 0.117(9) 0.009(7) 0.007(7) -0.034(7)
C13 0.106(10) 0.090(10) 0.133(11) 0.028(9) 0.013(8) -0.020(8)
C14 0.077(8) 0.106(10) 0.116(9) 0.035(8) 0.014(7) -0.020(8)
C15 0.067(7) 0.116(10) 0.081(7) 0.020(7) 0.008(5) -0.014(7)
C16 0.078(7) 0.067(7) 0.046(5) 0.016(6) 0.008(5) -0.004(5)
C17 0.074(6) 0.109(8) 0.037(5) 0.000(6) 0.007(4) -0.005(5)
C18 0.071(7) 0.077(7) 0.081(7) 0.013(5) 0.001(5) 0.003(5)
C19 0.050(5) 0.094(7) 0.040(5) 0.010(5) -0.009(4) 0.004(4)
C20 0.050(6) 0.133(9) 0.072(6) -0.013(6) 0.013(5) -0.014(6)
N3 0.051(5) 0.083(6) 0.083(6) 0.004(5) 0.011(4) 0.005(5)
C21 0.031(5) 0.153(11) 0.101(8) -0.009(6) -0.006(5) 0.018(8)
C24 0.055(7) 0.097(8) 0.097(8) -0.004(6) -0.005(6) -0.018(7)
C25 0.084(7) 0.087(8) 0.088(7) -0.008(6) -0.005(6) -0.003(7)
Ni1 0.0529(6) 0.0509(6) 0.0323(5) 0.0027(6) 0.0050(4) -0.0013(5)
Cl1 0.0646(15) 0.108(2) 0.0632(15) 0.0046(14) 0.0262(12) 0.0041(14)
Cl2 0.125(2) 0.0733(17) 0.0711(15) -0.0133(16) -0.0476(15) -0.0014(14)
Cl3 0.0802(15) 0.0634(15) 0.0565(14) -0.0027(13) -0.0047(11) 0.0139(11)
Cl4 0.0679(14) 0.0665(15) 0.0475(12) 0.0098(12) 0.0111(10) -0.0152(11)

loop_
_atom_site_label
_atom_site_fract_x
_atom_site_fract_y
_atom_site_fract_z
_atom_site_U_iso_or_equiv
_atom_site_thermal_displace_type
_atom_site_calc_flag
_atom_site_refinement_flags
_atom_site_occupancy
_atom_site_type_symbol
N1 0.0292(3) 0.2659(7) 0.3999(3) 0.046(2) Uani . . 1.000 N
C1 0.1267(4) 0.3606(8) 0.2490(4) 0.052(3) Uani . . 1.000 C
C2 0.1451(4) 0.3358(11) 0.1722(5) 0.064(4) Uani . . 1.000 C
C3 0.1588(4) 0.2048(12) 0.1482(5) 0.068(4) Uani . . 1.000 C
C4 0.1568(4) 0.0941(10) 0.1981(6) 0.064(4) Uani . . 1.000 C
C5 0.1392(4) 0.1149(8) 0.2729(5) 0.046(3) Uani . . 1.000 C
C6 0.1247(3) 0.2486(8) 0.2987(4) 0.038(3) Uani . . 1.000 C
C7 0.1093(3) 0.2716(8) 0.3827(4) 0.044(3) Uani . . 1.000 C
C8 0.0259(4) 0.2785(9) 0.4862(4) 0.071(4) Uani . . 1.000 C
C9 -0.0034(4) 0.1286(9) 0.3735(4) 0.064(3) Uani . . 1.000 C
C10 -0.0109(4) 0.3846(10) 0.3621(5) 0.075(4) Uani . . 1.000 C
N2 0.3338(3) 0.7234(7) 0.1633(3) 0.051(3) Uani . . 1.000 N
C11 0.3348(5) 0.4088(12) 0.0717(5) 0.085(4) Uani . . 1.000 C
C12 0.3569(7) 0.2688(12) 0.0722(6) 0.100(5) Uani . . 1.000 C
C13 0.4312(8) 0.2410(13) 0.0857(7) 0.109(6) Uani . . 1.000 C
C14 0.4779(6) 0.3488(14) 0.0932(6) 0.099(5) Uani . . 1.000 C
C15 0.4564(5) 0.4857(13) 0.0941(5) 0.088(5) Uani . . 1.000 C
C16 0.3830(5) 0.5197(10) 0.0844(5) 0.064(4) Uani . . 1.000 C
C17 0.3582(5) 0.6713(10) 0.0848(4) 0.073(4) Uani . . 1.000 C
C18 0.3256(5) 0.8760(9) 0.1598(5) 0.076(4) Uani . . 1.000 C
C19 0.3886(4) 0.6858(9) 0.2273(4) 0.062(3) Uani . . 1.000 C
C20 0.2636(4) 0.6583(11) 0.1809(5) 0.085(4) Uani . . 1.000 C
O1A 0.4911(6) 0.3954(17) 0.3595(9) 0.077(5) Uiso . . 0.52(2) O
N3 0.3753(4) 0.4171(9) 0.3886(4) 0.072(3) Uani . . 1.000 N
C21 0.3042(4) 0.3588(12) 0.3654(6) 0.095(5) Uani . . 1.000 C
C22A 0.3193(10) 0.265(2) 0.2951(10) 0.081(7) Uiso . . 0.52(2) C
C23A 0.3950(9) 0.2057(17) 0.3247(13) 0.077(7) Uiso . . 0.52(2) C
C24 0.4271(5) 0.3446(11) 0.3604(6) 0.083(4) Uani . . 1.000 C
C25 0.3863(5) 0.5317(10) 0.4408(5) 0.087(4) Uani . . 1.000 C
C22B 0.3177(10) 0.220(2) 0.3232(15) 0.0810 Uiso . . 0.48(2) C
C23B 0.3951(10) 0.253(3) 0.2932(12) 0.0770 Uiso . . 0.48(2) C
O1B 0.4937(6) 0.3430(19) 0.3859(10) 0.0770 Uiso . . 0.48(2) O
Ni1 0.17935(5) 0.77257(10) 0.42154(5) 0.0453(3) Uani . . 1.000 Ni
Cl1 0.28444(12) 0.8474(3) 0.37619(13) 0.0778(10) Uani . . 1.000 Cl
Cl2 0.09412(15) 0.7329(3) 0.32833(13) 0.0917(10) Uani . . 1.000 Cl
Cl3 0.18332(12) 0.5816(2) 0.50048(12) 0.0670(8) Uani . . 1.000 Cl
Cl4 0.14932(11) 0.9520(2) 0.49889(11) 0.0603(8) Uani . . 1.000 Cl
H1 0.11620 0.45110 0.26560 0.0620 Uiso calc R 1.000 H
H2 0.14780 0.41090 0.13800 0.0760 Uiso calc R 1.000 H
H3 0.16970 0.18930 0.09710 0.0820 Uiso calc R 1.000 H
H4 0.16760 0.00390 0.18130 0.0770 Uiso calc R 1.000 H
H5 0.13690 0.03870 0.30640 0.0550 Uiso calc R 1.000 H
H7A 0.12830 0.36280 0.39880 0.0520 Uiso calc R 1.000 H
H7B 0.13480 0.20060 0.41370 0.0520 Uiso calc R 1.000 H
H8A 0.04500 0.36810 0.50290 0.1060 Uiso calc R 1.000 H
H8B 0.05380 0.20440 0.51090 0.1060 Uiso calc R 1.000 H
H8C -0.02330 0.27090 0.50010 0.1060 Uiso calc R 1.000 H
H9A -0.04980 0.11790 0.39450 0.0970 Uiso calc R 1.000 H
H9B 0.02740 0.05260 0.39100 0.0970 Uiso calc R 1.000 H
H9C -0.00860 0.12730 0.31800 0.0970 Uiso calc R 1.000 H
H10A -0.01290 0.37190 0.30710 0.1130 Uiso calc R 1.000 H
H10B 0.01310 0.47160 0.37520 0.1130 Uiso calc R 1.000 H
H10C -0.05900 0.38720 0.37980 0.1130 Uiso calc R 1.000 H
H11 0.28620 0.42910 0.06250 0.1020 Uiso calc R 1.000 H
H12 0.32390 0.19600 0.06390 0.1200 Uiso calc R 1.000 H
H13 0.44780 0.14870 0.08930 0.1310 Uiso calc R 1.000 H
H14 0.52700 0.32900 0.09790 0.1190 Uiso calc R 1.000 H
H15 0.49050 0.55700 0.10110 0.1050 Uiso calc R 1.000 H
H17A 0.31850 0.68210 0.04660 0.0880 Uiso calc R 1.000 H
H17B 0.39730 0.73080 0.06930 0.0880 Uiso calc R 1.000 H
H18A 0.29490 0.90080 0.11540 0.1140 Uiso calc R 1.000 H
H18B 0.37200 0.91900 0.15570 0.1140 Uiso calc R 1.000 H
H18C 0.30440 0.90870 0.20580 0.1140 Uiso calc R 1.000 H
H19A 0.43330 0.73240 0.21880 0.0930 Uiso calc R 1.000 H
H19B 0.39600 0.58570 0.22800 0.0930 Uiso calc R 1.000 H
H19C 0.37140 0.71530 0.27600 0.0930 Uiso calc R 1.000 H
H20A 0.24670 0.69930 0.22720 0.1270 Uiso calc R 1.000 H
H20B 0.27000 0.55870 0.18820 0.1270 Uiso calc R 1.000 H
H20C 0.22900 0.67490 0.13870 0.1270 Uiso calc R 1.000 H
H21A 0.27030 0.43320 0.35090 0.1140 Uiso calc R 0.52(2) H
H21B 0.28510 0.30380 0.40690 0.1140 Uiso calc R 0.52(2) H
H23B 0.42270 0.17120 0.28270 0.0930 Uiso calc R 0.52(2) H
H25A 0.43660 0.53800 0.45660 0.1310 Uiso calc R 1.000 H
H25B 0.35870 0.51670 0.48540 0.1310 Uiso calc R 1.000 H
H25C 0.37110 0.61760 0.41570 0.1310 Uiso calc R 1.000 H
H22A 0.32210 0.31870 0.24790 0.0970 Uiso calc R 0.52(2) H
H22B 0.28380 0.19020 0.28750 0.0970 Uiso calc R 0.52(2) H
H23A 0.39090 0.13240 0.36320 0.0930 Uiso calc R 0.52(2) H
H21C 0.27750 0.42390 0.33150 0.1140 Uiso calc R 0.48(2) H
H21D 0.27660 0.34190 0.41050 0.1140 Uiso calc R 0.48(2) H
H22C 0.28230 0.20440 0.28090 0.0970 Uiso calc R 0.48(2) H
H22D 0.31850 0.14030 0.35810 0.0970 Uiso calc R 0.48(2) H
H23C 0.42280 0.16760 0.28700 0.0930 Uiso calc R 0.48(2) H
H23D 0.39200 0.30470 0.24480 0.0930 Uiso calc R 0.48(2) H

loop_
_atom_type_symbol
_atom_type_description
_atom_type_scat_dispersion_real
_atom_type_scat_dispersion_imag
_atom_type_scat_source
O O 0.0106 0.0060 'International Tables Vol C Tables 4.2.6.8 and 6.1.1.4'
Ni Ni 0.3393 1.1124 'International Tables Vol C Tables 4.2.6.8 and 6.1.1.4'
N N 0.0061 0.0033 'International Tables Vol C Tables 4.2.6.8 and 6.1.1.4'
Cl Cl 0.1484 0.1585 'International Tables Vol C Tables 4.2.6.8 and 6.1.1.4'
H H 0.0000 0.0000 'International Tables Vol C Tables 4.2.6.8 and 6.1.1.4'
C C 0.0033 0.0016 'International Tables Vol C Tables 4.2.6.8 and 6.1.1.4'

loop_
_geom_angle_atom_site_label_1
_geom_angle_atom_site_label_2
_geom_angle_atom_site_label_3
_geom_angle
_geom_angle_publ_flag
Cl1 Ni1 Cl2 113.24(9) yes
Cl1 Ni1 Cl3 117.41(10) yes
Cl1 Ni1 Cl4 102.44(9) yes
Cl2 Ni1 Cl3 107.43(10) yes
Cl2 Ni1 Cl4 111.62(10) yes
Cl3 Ni1 Cl4 104.27(8) yes
C8 N1 C10 109.4(6) no
C7 N1 C8 106.4(5) no
C7 N1 C9 110.6(6) no
C7 N1 C10 110.9(6) no
C8 N1 C9 109.6(6) no
C9 N1 C10 110.0(6) no
C17 N2 C19 110.8(6) no
C17 N2 C20 110.5(6) no
C18 N2 C19 109.3(6) no
C18 N2 C20 109.3(6) no
C19 N2 C20 108.4(6) no
C17 N2 C18 108.6(6) no
C24 N3 C25 124.1(8) no
C21 N3 C24 111.8(8) no
C21 N3 C25 124.0(8) no
C2 C1 C6 118.6(7) no
C1 C2 C3 120.5(9) no
C2 C3 C4 120.5(8) no
C3 C4 C5 120.4(9) no
C4 C5 C6 120.1(8) no
C1 C6 C7 120.3(7) no
C5 C6 C7 119.7(7) no
C1 C6 C5 120.0(7) no
N1 C7 C6 114.7(5) no
C2 C1 H1 121.00 no
C6 C1 H1 121.00 no
C3 C2 H2 120.00 no
C1 C2 H2 120.00 no
C2 C3 H3 120.00 no
C4 C3 H3 120.00 no
C5 C4 H4 120.00 no
C3 C4 H4 120.00 no
C4 C5 H5 120.00 no
C6 C5 H5 120.00 no
C6 C7 H7B 109.00 no
H7A C7 H7B 108.00 no
C6 C7 H7A 109.00 no
N1 C7 H7B 109.00 no
N1 C7 H7A 108.00 no
N1 C8 H8C 109.00 no
N1 C8 H8A 110.00 no
N1 C8 H8B 110.00 no
H8A C8 H8C 109.00 no
H8B C8 H8C 109.00 no
H8A C8 H8B 109.00 no
N1 C9 H9C 109.00 no
N1 C9 H9B 109.00 no
N1 C9 H9A 109.00 no
H9A C9 H9C 110.00 no
H9B C9 H9C 109.00 no
H9A C9 H9B 109.00 no
H10B C10 H10C 109.00 no
N1 C10 H10A 110.00 no
N1 C10 H10C 109.00 no
H10A C10 H10C 109.00 no
H10A C10 H10B 110.00 no
N1 C10 H10B 109.00 no
C12 C11 C16 122.3(9) no
C11 C12 C13 117.7(11) no
C12 C13 C14 119.6(11) no
C13 C14 C15 122.7(11) no
C14 C15 C16 120.2(10) no
C15 C16 C17 120.9(9) no
C11 C16 C15 117.3(9) no
C11 C16 C17 121.8(8) no
N2 C17 C16 114.5(6) no
C16 C11 H11 119.00 no
C12 C11 H11 119.00 no
C13 C12 H12 121.00 no
C11 C12 H12 121.00 no
C12 C13 H13 120.00 no
C14 C13 H13 120.00 no
C13 C14 H14 119.00 no
C15 C14 H14 119.00 no
C14 C15 H15 120.00 no
C16 C15 H15 120.00 no
C16 C17 H17A 109.00 no
C16 C17 H17B 109.00 no
H17A C17 H17B 108.00 no
N2 C17 H17A 109.00 no
N2 C17 H17B 109.00 no
N2 C18 H18C 110.00 no
N2 C18 H18A 109.00 no
N2 C18 H18B 109.00 no
H18A C18 H18C 109.00 no
H18B C18 H18C 110.00 no
H18A C18 H18B 109.00 no
N2 C19 H19B 110.00 no
N2 C19 H19A 110.00 no
H19A C19 H19C 109.00 no
H19B C19 H19C 109.00 no
H19A C19 H19B 109.00 no
N2 C19 H19C 109.00 no
H20A C20 H20B 109.00 no
N2 C20 H20A 109.00 no
N2 C20 H20C 109.00 no
H20B C20 H20C 110.00 no
H20A C20 H20C 109.00 no
N2 C20 H20B 109.00 no
N3 C21 C22B 106.6(9) no
N3 C21 C22A 103.5(9) no
C21 C22A C23A 98.4(13) no
C21 C22B C23B 99.3(15) no
C22A C23A C24 98.2(12) no
C22B C23B C24 100.5(15) no
O1B C24 C23B 125.0(13) no
O1A C24 C23A 130.3(12) no
N3 C24 C23B 108.6(10) no
O1A C24 N3 120.7(11) no
N3 C24 C23A 108.8(10) no
O1B C24 N3 126.4(12) no
C22A C21 H21A 111.00 no
N3 C21 H21A 111.00 no
N3 C21 H21B 111.00 no
N3 C21 H21C 110.00 no
N3 C21 H21D 110.00 no
H21C C21 H21D 108.00 no
H21A C21 H21B 109.00 no
C22B C21 H21C 111.00 no
C22A C21 H21B 111.00 no
C22B C21 H21D 110.00 no
C23A C22A H22A 112.00 no
C23A C22A H22B 112.00 no
C21 C22A H22B 112.00 no
C21 C22A H22A 112.00 no
H22A C22A H22B 110.00 no
C21 C22B H22D 112.00 no
H22C C22B H22D 110.00 no
C23B C22B H22D 112.00 no
C21 C22B H22C 112.00 no
C23B C22B H22C 112.00 no
C22A C23A H23B 112.00 no
C24 C23A H23A 112.00 no
C24 C23A H23B 112.00 no
H23A C23A H23B 110.00 no
C22A C23A H23A 112.00 no
C24 C23B H23C 112.00 no
C24 C23B H23D 112.00 no
C22B C23B H23C 112.00 no
H23C C23B H23D 110.00 no
C22B C23B H23D 112.00 no
N3 C25 H25B 109.00 no
N3 C25 H25C 109.00 no
N3 C25 H25A 109.00 no
H25A C25 H25C 109.00 no
H25B C25 H25C 109.00 no
H25A C25 H25B 109.00 no

loop_
_geom_bond_atom_site_label_1
_geom_bond_atom_site_label_2
_geom_bond_distance
_geom_bond_publ_flag
Ni1 Cl1 2.258(3) yes
Ni1 Cl2 2.231(3) yes
Ni1 Cl3 2.269(2) yes
Ni1 Cl4 2.256(2) yes
O1A C24 1.284(15) no
O1B C24 1.291(15) no
N1 C7 1.534(8) no
N1 C9 1.498(10) no
N1 C8 1.504(9) no
N1 C10 1.483(11) no
N2 C18 1.458(11) no
N2 C19 1.507(9) no
N2 C17 1.538(9) no
N2 C20 1.490(10) no
N3 C21 1.468(11) no
N3 C24 1.300(12) no
N3 C25 1.422(12) no
C1 C6 1.370(10) no
C1 C2 1.411(11) no
C2 C3 1.340(15) no
C3 C4 1.362(14) no
C4 C5 1.367(13) no
C5 C6 1.377(11) no
C6 C7 1.514(10) no
C1 H1 0.9300 no
C2 H2 0.9300 no
C3 H3 0.9300 no
C4 H4 0.9300 no
C5 H5 0.9300 no
C7 H7A 0.9700 no
C7 H7B 0.9700 no
C8 H8B 0.9600 no
C8 H8A 0.9600 no
C8 H8C 0.9600 no
C9 H9B 0.9600 no
C9 H9C 0.9600 no
C9 H9A 0.9600 no
C10 H10A 0.9600 no
C10 H10B 0.9600 no
C10 H10C 0.9600 no
C11 C12 1.391(16) no
C11 C16 1.392(14) no
C12 C13 1.41(2) no
C13 C14 1.343(18) no
C14 C15 1.360(18) no
C15 C16 1.403(13) no
C16 C17 1.511(13) no
C11 H11 0.9300 no
C12 H12 0.9300 no
C13 H13 0.9300 no
C14 H14 0.9300 no
C15 H15 0.9300 no
C17 H17B 0.9700 no
C17 H17A 0.9700 no
C18 H18B 0.9600 no
C18 H18A 0.9600 no
C18 H18C 0.9600 no
C19 H19C 0.9600 no
C19 H19B 0.9600 no
C19 H19A 0.9600 no
C20 H20A 0.9600 no
C20 H20B 0.9600 no
C20 H20C 0.9600 no
C21 C22B 1.53(2) no
C21 C22A 1.55(2) no
C22A C23A 1.58(3) no
C22B C23B 1.59(3) no
C23A C24 1.56(2) no
C23B C24 1.55(3) no
C21 H21D 0.9700 no
C21 H21A 0.9700 no
C21 H21B 0.9700 no
C21 H21C 0.9700 no
C22A H22B 0.9700 no
C22A H22A 0.9700 no
C22B H22D 0.9700 no
C22B H22C 0.9700 no
C23A H23B 0.9700 no
C23A H23A 0.9700 no
C23B H23C 0.9700 no
C23B H23D 0.9700 no
C25 H25B 0.9600 no
C25 H25C 0.9600 no
C25 H25A 0.9600 no

loop_
_geom_contact_atom_site_label_1
_geom_contact_atom_site_label_2
_geom_contact_distance
_geom_contact_site_symmetry_2
_geom_contact_publ_flag
Ni1 C5 4.188(8) 1_565 no
Ni1 H5 3.2900 1_565 no
Ni1 H8C 3.2900 3_566 no
Ni1 H17A 3.3100 4_565 no
Cl1 C19 3.645(8) . no
Cl1 Cl4 3.519(3) . no
Cl2 Cl3 3.628(3) . no
Cl3 Cl2 3.628(3) . no
Cl3 Cl4 3.572(3) . no
Cl4 Cl1 3.519(3) . no
Cl4 C2 3.619(9) 4_565 no
Cl4 Cl3 3.572(3) . no
Cl1 H20A 2.9900 . no
Cl1 H17A 3.0000 4_565 no
Cl1 H19C 2.7400 . no
Cl1 H25C 2.7700 . no
Cl1 H18C 3.0500 . no
Cl1 H22D 2.8700 1_565 no
Cl2 H10B 3.0300 . no
Cl2 H9C 3.0800 2_555 no
Cl2 H5 3.0400 1_565 no
Cl2 H10A 3.0200 2_555 no
Cl2 H1 2.9200 . no
Cl3 H7A 2.8700 . no
Cl3 H3 3.0900 4_555 no
Cl3 H18A 2.8000 4_565 no
Cl4 H7B 2.7900 1_565 no
Cl4 H9B 3.0100 1_565 no
Cl4 H9A 2.7600 3_566 no
Cl4 H8B 3.0000 1_565 no
Cl4 H2 2.7400 4_565 no
Cl4 H11 2.9400 4_565 no
Cl4 H20C 3.0200 4_565 no
O1A C19 3.403(16) 2_645 no
O1B C19 3.364(17) 2_645 no
O1B C17 3.215(16) 2_645 no
O1A H17B 2.8300 2_645 no
O1A H13 2.7800 2_655 no
O1A H19A 2.5300 2_645 no
O1A H25A 2.4200 . no
O1A H18B 2.5800 2_645 no
O1B H18B 2.7300 2_645 no
O1B H19A 2.5500 2_645 no
O1B H25A 2.4900 . no
O1B H15 2.7400 2_645 no
O1B H17B 2.3800 2_645 no
C1 C10 3.312(11) . no
C2 Cl4 3.619(9) 4_564 no
C4 C10 3.476(12) 2_545 no
C5 C22B 3.53(2) . no
C5 C9 3.251(11) . no
C5 Ni1 4.188(8) 1_545 no
C6 C22B 3.60(2) . no
C9 C5 3.251(11) . no
C10 C4 3.476(12) 2_555 no
C10 C1 3.312(11) . no
C11 C20 3.348(14) . no
C15 C19 3.291(13) . no
C17 O1B 3.215(16) 2_655 no
C19 O1B 3.364(17) 2_655 no
C19 O1A 3.403(16) 2_655 no
C19 C15 3.291(13) . no
C19 Cl1 3.645(8) . no
C20 C11 3.348(14) . no
C22B C5 3.53(2) . no
C22B C6 3.60(2) . no
C1 H10A 2.8300 . no
C4 H10C 2.9500 2_545 no
C4 H22B 2.9000 . no
C4 H22C 2.8700 . no
C5 H22C 2.7900 . no
C5 H9C 2.9000 . no
C5 H22B 2.7800 . no
C5 H9B 3.0500 . no
C6 H9B 3.1000 . no
C6 H22C 2.9900 . no
C6 H10A 2.8200 . no
C6 H22B 3.0200 . no
C6 H9C 2.7700 . no
C9 H5 3.0300 . no
C10 H1 3.0300 . no
C11 H20B 2.7900 . no
C12 H23D 3.0400 . no
C13 H23D 2.9500 . no
C15 H19B 2.8000 . no
C16 H19B 2.5600 . no
C16 H20B 2.8600 . no
C20 H11 3.0300 . no
C23A H15 2.8100 2_645 no
H1 C10 3.0300 . no
H1 Cl2 2.9200 . no
H1 H7A 2.4500 . no
H2 Cl4 2.7400 4_564 no
H3 Cl3 3.0900 4_554 no
H4 H10C 2.4900 2_545 no
H5 Ni1 3.2900 1_545 no
H5 H9B 2.5700 . no
H5 Cl2 3.0400 1_545 no
H5 H7B 2.4100 . no
H5 C9 3.0300 . no
H7A H1 2.4500 . no
H7A H8A 2.4400 . no
H7A H10B 2.3900 . no
H7A Cl3 2.8700 . no
H7B H8B 2.3200 . no
H7B H9B 2.4500 . no
H7B Cl4 2.7900 1_545 no
H7B H5 2.4100 . no
H8A H10B 2.4600 . no
H8A H7A 2.4400 . no
H8B Cl4 3.0000 1_545 no
H8B H9B 2.5500 . no
H8B H7B 2.3200 . no
H8C Ni1 3.2900 3_566 no
H8C H9A 2.3700 . no
H8C H10C 2.4200 . no
H9A Cl4 2.7600 3_566 no
H9A H8C 2.3700 . no
H9A H10C 2.5700 . no
H9B H7B 2.4500 . no
H9B H5 2.5700 . no
H9B C5 3.0500 . no
H9B Cl4 3.0100 1_545 no
H9B H8B 2.5500 . no
H9B C6 3.1000 . no
H9C H10A 2.3300 . no
H9C Cl2 3.0800 2_545 no
H9C C5 2.9000 . no
H9C C6 2.7700 . no
H10A Cl2 3.0200 2_545 no
H10A H9C 2.3300 . no
H10A C1 2.8300 . no
H10A C6 2.8200 . no
H10B H7A 2.3900 . no
H10B Cl2 3.0300 . no
H10B H8A 2.4600 . no
H10C H4 2.4900 2_555 no
H10C C4 2.9500 2_555 no
H10C H9A 2.5700 . no
H10C H8C 2.4200 . no
H11 H17A 2.4900 . no
H11 C20 3.0300 . no
H11 Cl4 2.9400 4_564 no
H11 H20B 2.5300 . no
H12 H25B 2.5400 4_554 no
H13 O1A 2.7800 2_645 no
H13 H25A 2.5600 2_645 no
H15 O1B 2.7400 2_655 no
H15 H23A 2.3700 2_655 no
H15 H17B 2.4300 . no
H15 C23A 2.8100 2_655 no
H17A Cl1 3.0000 4_564 no
H17A Ni1 3.3100 4_564 no
H17A H11 2.4900 . no
H17A H18A 2.4500 . no
H17A H20C 2.3700 . no
H17B H15 2.4300 . no
H17B H18B 2.3900 . no
H17B O1A 2.8300 2_655 no
H17B O1B 2.3800 2_655 no
H18A H20C 2.5100 . no
H18A H17A 2.4500 . no
H18A Cl3 2.8000 4_564 no
H18B O1B 2.7300 2_655 no
H18B H19A 2.3400 . no
H18B H17B 2.3900 . no
H18B O1A 2.5800 2_655 no
H18C H19C 2.5000 . no
H18C Cl1 3.0500 . no
H18C H20A 2.3000 . no
H19A O1B 2.5500 2_655 no
H19A O1A 2.5300 2_655 no
H19A H18B 2.3400 . no
H19B C16 2.5600 . no
H19B H20B 2.4200 . no
H19B C15 2.8000 . no
H19C H25C 2.5900 . no
H19C Cl1 2.7400 . no
H19C H20A 2.4300 . no
H19C H18C 2.5000 . no
H20A H19C 2.4300 . no
H20A H18C 2.3000 . no
H20A Cl1 2.9900 . no
H20B H11 2.5300 . no
H20B C16 2.8600 . no
H20B C11 2.7900 . no
H20B H19B 2.4200 . no
H20C H17A 2.3700 . no
H20C H18A 2.5100 . no
H20C Cl4 3.0200 4_564 no
H21D H25B 2.5600 . no
H22B C5 2.7800 . no
H22B C6 3.0200 . no
H22B C4 2.9000 . no
H22C C6 2.9900 . no
H22C C4 2.8700 . no
H22C C5 2.7900 . no
H22D Cl1 2.8700 1_545 no
H23A H15 2.3700 2_645 no
H23D C13 2.9500 . no
H23D C12 3.0400 . no
H25A H13 2.5600 2_655 no
H25A O1A 2.4200 . no
H25A O1B 2.4900 . no
H25B H21D 2.5600 . no
H25B H12 2.5400 4_555 no
H25C Cl1 2.7700 . no
H25C H19C 2.5900 . no

loop_
_geom_hbond_atom_site_label_D
_geom_hbond_atom_site_label_H
_geom_hbond_atom_site_label_A
_geom_hbond_site_symmetry_A
_geom_hbond_distance_DH
_geom_hbond_distance_HA
_geom_hbond_distance_DA
_geom_hbond_angle_DHA
_geom_hbond_publ_flag
C2 H2 Cl4 4_564 0.93 2.74 3.619(9) 158 yes
C7 H7B Cl4 1_545 0.97 2.79 3.694(8) 156 yes
C9 H9A Cl4 3_566 0.96 2.76 3.670(8) 158 yes
C17 H17B O1B 2_655 0.96 2.38 3.215(16) 144 yes
C18 H18A Cl3 4_564 0.96 2.80 3.738(9) 165 yes
C18 H18B O1A 2_655 0.96 2.58 3.445(15) 150 yes
C19 H19A O1A 2_655 0.96 2.53 3.403(16) 151 yes
C19 H19A O1B 2_655 0.96 2.55 3.364(17) 143 yes
C19 H19C Cl1 . 0.96 2.74 3.645(8) 158 yes
C25 H25C Cl1 . 0.96 2.77 3.686(10) 159 yes

loop_
_geom_torsion_atom_site_label_1
_geom_torsion_atom_site_label_2
_geom_torsion_atom_site_label_3
_geom_torsion_atom_site_label_4
_geom_torsion
_geom_torsion_publ_flag
C8 N1 C7 C6 175.3(6) yes
C9 N1 C7 C6 56.4(8) no
C10 N1 C7 C6 -65.9(8) no
C20 N2 C17 C16 -71.6(9) no
C18 N2 C17 C16 168.6(7) yes
C19 N2 C17 C16 48.6(9) no
C25 N3 C24 O1A -20.6(16) no
C21 N3 C24 O1A 164.4(12) no
C21 N3 C24 C23A -10.4(13) no
C25 N3 C21 C22A 166.6(10) no
C25 N3 C24 C23A 164.7(11) no
C24 N3 C21 C22A -18.3(12) no
C2 C1 C6 C5 -1.2(10) no
C6 C1 C2 C3 1.4(11) no
C2 C1 C6 C7 176.6(6) no
C1 C2 C3 C4 -1.5(12) no
C2 C3 C4 C5 1.5(12) no
C3 C4 C5 C6 -1.3(11) no
C4 C5 C6 C1 1.1(11) no
C4 C5 C6 C7 -176.7(6) no
C5 C6 C7 N1 -92.4(8) no
C1 C6 C7 N1 89.9(8) no
C12 C11 C16 C17 -179.2(8) no
C16 C11 C12 C13 -0.4(15) no
C12 C11 C16 C15 3.1(13) no
C11 C12 C13 C14 -3.7(16) no
C12 C13 C14 C15 5.0(17) no
C13 C14 C15 C16 -2.2(16) no
C14 C15 C16 C11 -1.9(13) no
C14 C15 C16 C17 -179.7(8) no
C15 C16 C17 N2 -96.4(10) no
C11 C16 C17 N2 86.0(10) no
N3 C21 C22A C23A 37.5(13) no
C21 C22A C23A C24 -41.1(14) no
C22A C23A C24 O1A -140.3(15) no
C22A C23A C24 N3 33.8(15) no
